data_2218928
loop_
_publ_author_name
'Gowda, B. Thimme'
'Foro, Sabine'
'Babitha, K. S.'
'Fuess, Hartmut'

_publ_section_title
;
 2-Methylphenyl 4-methylbenzoate
;
_journal_coeditor_code BX2161
_journal_issue 8
_journal_name_full 'Acta Crystallographica Section E'
_journal_page_first o1581
_journal_paper_doi 10.1107/S1600536808022733
_journal_volume 64
_journal_year 2008
_chemical_formula_iupac 'C15 H14 O2'
_chemical_formula_moiety 'C15 H14 O2'
_chemical_formula_sum 'C15 H14 O2'
_chemical_formula_weight 226.26
_chemical_name_systematic
;
2-Methylphenyl 4-methylbenzoate
;
_space_group_IT_number 14
_symmetry_cell_setting monoclinic
_symmetry_space_group_name_Hall '-P 2ybc'
_symmetry_space_group_name_H-M 'P 1 21/c 1'
_atom_sites_solution_hydrogens geom
_atom_sites_solution_primary direct
_atom_sites_solution_secondary difmap
_audit_creation_method SHELXL-97
_cell_angle_alpha 90.00
_cell_angle_beta 104.50(2)
_cell_angle_gamma 90.00
_cell_formula_units_Z 4
_cell_length_a 11.690(2)
_cell_length_b 9.6700(10)
_cell_length_c 11.478(2)
_cell_measurement_reflns_used 1609
_cell_measurement_temperature 299(2)
_cell_measurement_theta_max 27.88
_cell_measurement_theta_min 2.76
_cell_volume 1256.2(4)
_computing_cell_refinement
;
CrysAlis RED (Oxford Diffraction, 2007)
;
_computing_data_collection
;
CrysAlis CCD (Oxford Diffraction, 2007)
;
_computing_data_reduction
;
CrysAlis RED (Oxford Diffraction, 2007)
;
_computing_molecular_graphics 'PLATON (Spek, 2003)'
_computing_publication_material 'SHELXL97 (Sheldrick, 2008)'
_computing_structure_refinement 'SHELXL97 (Sheldrick, 2008)'
_computing_structure_solution 'SHELXS97 (Sheldrick, 2008)'
_diffrn_ambient_temperature 299(2)
_diffrn_measured_fraction_theta_full 0.985
_diffrn_measured_fraction_theta_max 0.985
_diffrn_measurement_device_type
;
Oxford Diffraction Xcalibur diffractometer with a Sapphire CCD detector
;
_diffrn_measurement_method
;
Rotation method data acquisition using \w and \f
;
_diffrn_radiation_monochromator graphite
_diffrn_radiation_source 'fine-focus sealed tube'
_diffrn_radiation_type MoK\a
_diffrn_radiation_wavelength 0.71073
_diffrn_reflns_av_R_equivalents 0.0210
_diffrn_reflns_av_sigmaI/netI 0.0221
_diffrn_reflns_limit_h_max 14
_diffrn_reflns_limit_h_min -11
_diffrn_reflns_limit_k_max 9
_diffrn_reflns_limit_k_min -12
_diffrn_reflns_limit_l_max 14
_diffrn_reflns_limit_l_min -13
_diffrn_reflns_number 7861
_diffrn_reflns_theta_full 26.37
_diffrn_reflns_theta_max 26.37
_diffrn_reflns_theta_min 2.79
_diffrn_standards_decay_% 0
_exptl_absorpt_coefficient_mu 0.078
_exptl_absorpt_correction_T_max 0.9891
_exptl_absorpt_correction_T_min 0.9675
_exptl_absorpt_correction_type multi-scan
_exptl_absorpt_process_details '(CrysAlis RED; Oxford Diffraction, 2007)'
_exptl_crystal_colour colourless
_exptl_crystal_density_diffrn 1.196
_exptl_crystal_density_method 'not measured'
_exptl_crystal_description prism
_exptl_crystal_F_000 480
_exptl_crystal_size_max 0.50
_exptl_crystal_size_mid 0.46
_exptl_crystal_size_min 0.20
_refine_diff_density_max 0.209
_refine_diff_density_min -0.154
_refine_ls_extinction_coef 0.031(6)
_refine_ls_extinction_expression Fc^*^=kFc[1+0.001xFc^2^\l^3^/sin(2\q)]^-1/4^
_refine_ls_extinction_method 'SHELXL97 (Sheldrick, 2008)'
_refine_ls_goodness_of_fit_ref 1.039
_refine_ls_hydrogen_treatment mixed
_refine_ls_matrix_type full
_refine_ls_number_parameters 181
_refine_ls_number_reflns 2529
_refine_ls_number_restraints 0
_refine_ls_restrained_S_all 1.039
_refine_ls_R_factor_all 0.1010
_refine_ls_R_factor_gt 0.0526
_refine_ls_shift/su_max 0.006
_refine_ls_shift/su_mean 0.000
_refine_ls_structure_factor_coef Fsqd
_refine_ls_weighting_details 'calc w=1/[\s^2^(Fo^2^)+(0.092P)^2^+0.342P] where P=(Fo^2^+2Fc^2^)/3'
_refine_ls_weighting_scheme calc
_refine_ls_wR_factor_gt 0.1430
_refine_ls_wR_factor_ref 0.1999
_reflns_number_gt 1385
_reflns_number_total 2529
_reflns_threshold_expression I>2\s(I)
_cod_data_source_file bx2161.cif
_cod_data_source_block I
_cod_original_cell_volume 1256.2(3)
_cod_original_sg_symbol_H-M 'P 21/c'
_cod_database_code 2218928
_cod_database_fobs_code 2218928

loop_
_symmetry_equiv_pos_as_xyz
'x, y, z'
'-x, y+1/2, -z+1/2'
'-x, -y, -z'
'x, -y-1/2, z-1/2'

loop_
_atom_site_type_symbol
_atom_site_label
_atom_site_fract_x
_atom_site_fract_y
_atom_site_fract_z
_atom_site_U_iso_or_equiv
_atom_site_adp_type
_atom_site_calc_flag
_atom_site_refinement_flags
_atom_site_occupancy
C C1 0.5348(2) 0.2164(2) 0.4626(2) 0.0639(6) Uani d . 1
C C2 0.5493(2) 0.1082(2) 0.3892(2) 0.0665(6) Uani d . 1
C C3 0.4583(3) 0.0849(3) 0.2881(2) 0.0818(8) Uani d . 1
H H3 0.465(2) 0.002(3) 0.238(3) 0.098 Uiso d . 1
C C4 0.3581(3) 0.1645(4) 0.2630(3) 0.0920(9) Uani d . 1
H H4 0.293(3) 0.134(3) 0.192(3) 0.110 Uiso d . 1
C C5 0.3464(3) 0.2706(4) 0.3381(3) 0.0929(10) Uani d . 1
H H5 0.282(3) 0.329(3) 0.318(3) 0.111 Uiso d . 1
C C6 0.4355(3) 0.2979(3) 0.4402(3) 0.0787(8) Uani d . 1
H H6 0.436(3) 0.363(3) 0.493(3) 0.094 Uiso d . 1
C C7 0.7074(2) 0.3305(2) 0.5779(2) 0.0642(6) Uani d . 1
C C8 0.8038(2) 0.3150(2) 0.6887(2) 0.0623(6) Uani d . 1
C C9 0.8060(2) 0.2066(3) 0.7680(2) 0.0713(7) Uani d . 1
H H9 0.741(2) 0.137(3) 0.754(2) 0.086 Uiso d . 1
C C10 0.8988(2) 0.1943(3) 0.8698(2) 0.0774(7) Uani d . 1
H H10 0.901(2) 0.116(3) 0.926(2) 0.093 Uiso d . 1
C C11 0.9911(2) 0.2878(3) 0.8946(2) 0.0786(7) Uani d . 1
C C12 0.9879(3) 0.3953(3) 0.8146(3) 0.0899(9) Uani d . 1
H H12 1.052(3) 0.462(3) 0.823(3) 0.108 Uiso d . 1
C C13 0.8960(2) 0.4098(3) 0.7127(3) 0.0802(7) Uani d . 1
H H13 0.896(2) 0.489(3) 0.650(2) 0.096 Uiso d . 1
C C14 0.6588(2) 0.0208(3) 0.4190(3) 0.0866(8) Uani d . 1
H H14A 0.6673 -0.0210 0.4965 0.129 Uiso calc R 1
H H14B 0.7264 0.0777 0.4203 0.129 Uiso calc R 1
H H14C 0.6527 -0.0500 0.3592 0.129 Uiso calc R 1
C C15 1.0906(3) 0.2722(4) 1.0064(3) 0.1079(11) Uani d . 1
H H15A 1.1586 0.2344 0.9851 0.162 Uiso calc R 1
H H15B 1.0665 0.2111 1.0618 0.162 Uiso calc R 1
H H15C 1.1101 0.3610 1.0434 0.162 Uiso calc R 1
O O1 0.62322(15) 0.23295(16) 0.57090(14) 0.0759(5) Uani d . 1
O O2 0.70209(16) 0.41780(18) 0.50210(17) 0.0858(6) Uani d . 1

loop_
_atom_site_aniso_label
_atom_site_aniso_U_11
_atom_site_aniso_U_22
_atom_site_aniso_U_33
_atom_site_aniso_U_12
_atom_site_aniso_U_13
_atom_site_aniso_U_23
C1 0.0637(14) 0.0663(13) 0.0593(13) -0.0023(11) 0.0110(11) 0.0084(10)
C2 0.0723(15) 0.0639(13) 0.0640(14) 0.0001(11) 0.0183(12) 0.0075(11)
C3 0.097(2) 0.0791(17) 0.0654(16) -0.0007(15) 0.0136(14) 0.0045(13)
C4 0.089(2) 0.102(2) 0.0721(17) -0.0112(18) -0.0030(15) 0.0184(17)
C5 0.0727(19) 0.101(2) 0.100(2) 0.0197(16) 0.0132(17) 0.0367(19)
C6 0.0850(19) 0.0726(15) 0.0808(18) 0.0127(14) 0.0252(15) 0.0111(13)
C7 0.0685(15) 0.0544(12) 0.0733(15) 0.0050(11) 0.0248(12) -0.0033(11)
C8 0.0629(13) 0.0598(12) 0.0673(14) -0.0005(10) 0.0220(11) -0.0064(10)
C9 0.0678(15) 0.0668(14) 0.0770(16) -0.0082(12) 0.0141(13) -0.0005(12)
C10 0.0683(16) 0.0829(17) 0.0773(17) -0.0054(13) 0.0115(13) 0.0052(13)
C11 0.0633(15) 0.0930(18) 0.0776(17) -0.0054(13) 0.0140(12) -0.0117(14)
C12 0.0740(18) 0.0924(19) 0.101(2) -0.0253(15) 0.0165(16) -0.0105(17)
C13 0.0813(18) 0.0707(15) 0.0899(19) -0.0129(13) 0.0242(15) 0.0009(13)
C14 0.0866(19) 0.0814(17) 0.0954(19) 0.0142(14) 0.0294(15) 0.0050(14)
C15 0.0766(19) 0.138(3) 0.098(2) -0.0173(18) 0.0013(16) -0.0083(19)
O1 0.0790(11) 0.0763(11) 0.0667(11) -0.0141(9) 0.0075(8) 0.0060(8)
O2 0.0901(13) 0.0725(11) 0.0936(14) 0.0013(9) 0.0205(10) 0.0188(9)

loop_
_atom_type_symbol
_atom_type_description
_atom_type_scat_dispersion_real
_atom_type_scat_dispersion_imag
_atom_type_scat_source
C C 0.0033 0.0016 'International Tables Vol C Tables 4.2.6.8 and 6.1.1.4'
H H 0.0000 0.0000 'International Tables Vol C Tables 4.2.6.8 and 6.1.1.4'
O O 0.0106 0.0060 'International Tables Vol C Tables 4.2.6.8 and 6.1.1.4'

loop_
_geom_angle_atom_site_label_1
_geom_angle_atom_site_label_2
_geom_angle_atom_site_label_3
_geom_angle
C6 C1 C2 123.3(2)
C6 C1 O1 119.9(2)
C2 C1 O1 116.6(2)
C1 C2 C3 116.7(2)
C1 C2 C14 121.1(2)
C3 C2 C14 122.2(2)
C4 C3 C2 121.5(3)
C4 C3 H3 121.1(16)
C2 C3 H3 117.2(16)
C5 C4 C3 120.2(3)
C5 C4 H4 123.4(18)
C3 C4 H4 116.1(18)
C4 C5 C6 120.2(3)
C4 C5 H5 120.5(19)
C6 C5 H5 119(2)
C1 C6 C5 118.1(3)
C1 C6 H6 115.4(19)
C5 C6 H6 126.5(19)
O2 C7 O1 122.9(2)
O2 C7 C8 125.6(2)
O1 C7 C8 111.49(19)
C9 C8 C13 118.9(2)
C9 C8 C7 121.8(2)
C13 C8 C7 119.3(2)
C8 C9 C10 120.1(2)
C8 C9 H9 121.4(15)
C10 C9 H9 118.6(15)
C11 C10 C9 121.6(3)
C11 C10 H10 118.4(16)
C9 C10 H10 120.0(16)
C12 C11 C10 117.7(3)
C12 C11 C15 121.9(3)
C10 C11 C15 120.4(3)
C11 C12 C13 121.7(3)
C11 C12 H12 122.7(18)
C13 C12 H12 115.5(18)
C12 C13 C8 120.0(3)
C12 C13 H13 121.3(15)
C8 C13 H13 118.6(15)
C2 C14 H14A 109.5
C2 C14 H14B 109.5
H14A C14 H14B 109.5
C2 C14 H14C 109.5
H14A C14 H14C 109.5
H14B C14 H14C 109.5
C11 C15 H15A 109.5
C11 C15 H15B 109.5
H15A C15 H15B 109.5
C11 C15 H15C 109.5
H15A C15 H15C 109.5
H15B C15 H15C 109.5
C7 O1 C1 119.55(17)

loop_
_geom_bond_atom_site_label_1
_geom_bond_atom_site_label_2
_geom_bond_distance
C1 C6 1.373(3)
C1 C2 1.381(3)
C1 O1 1.413(3)
C2 C3 1.383(4)
C2 C14 1.499(3)
C3 C4 1.371(4)
C3 H3 1.00(3)
C4 C5 1.369(4)
C4 H4 1.01(3)
C5 C6 1.384(4)
C5 H5 0.92(3)
C6 H6 0.87(3)
C7 O2 1.202(3)
C7 O1 1.351(3)
C7 C8 1.481(3)
C8 C9 1.385(3)
C8 C13 1.390(3)
C9 C10 1.386(4)
C9 H9 1.00(3)
C10 C11 1.382(4)
C10 H10 0.99(3)
C11 C12 1.382(4)
C11 C15 1.508(4)
C12 C13 1.383(4)
C12 H12 0.97(3)
C13 H13 1.05(3)
C14 H14A 0.9600
C14 H14B 0.9600
C14 H14C 0.9600
C15 H15A 0.9600
C15 H15B 0.9600
C15 H15C 0.9600

loop_
_geom_torsion_atom_site_label_1
_geom_torsion_atom_site_label_2
_geom_torsion_atom_site_label_3
_geom_torsion_atom_site_label_4
_geom_torsion
C6 C1 C2 C3 0.9(4)
O1 C1 C2 C3 174.9(2)
C6 C1 C2 C14 -179.0(2)
O1 C1 C2 C14 -4.9(3)
C1 C2 C3 C4 -0.7(4)
C14 C2 C3 C4 179.1(2)
C2 C3 C4 C5 0.4(4)
C3 C4 C5 C6 -0.3(5)
C2 C1 C6 C5 -0.7(4)
O1 C1 C6 C5 -174.6(2)
C4 C5 C6 C1 0.4(4)
O2 C7 C8 C9 -176.4(2)
O1 C7 C8 C9 3.7(3)
O2 C7 C8 C13 2.2(4)
O1 C7 C8 C13 -177.7(2)
C13 C8 C9 C10 0.4(4)
C7 C8 C9 C10 178.9(2)
C8 C9 C10 C11 -0.4(4)
C9 C10 C11 C12 0.3(4)
C9 C10 C11 C15 179.7(3)
C10 C11 C12 C13 -0.1(4)
C15 C11 C12 C13 -179.5(3)
C11 C12 C13 C8 0.1(4)
C9 C8 C13 C12 -0.2(4)
C7 C8 C13 C12 -178.8(2)
O2 C7 O1 C1 10.7(3)
C8 C7 O1 C1 -169.31(18)
C6 C1 O1 C7 -85.0(3)
C2 C1 O1 C7 100.8(2)

loop_
_cod_related_entry_id
_cod_related_entry_database
_cod_related_entry_code
1 ChemSpider 453635
